data_7130098
loop_
_publ_author_name
'Li, Sha'
'Sun, Yahan'
'Li, Xiaofang'
'Smaga, Oskar'
'Koniarz, Sebastian'
'St\;epie\'n, Marcin'
'Chmielewski, Piotr J.'

_publ_section_title
;
 1,3-Dipolar cycloaddition of polycyclic azomethine ylide to norcorroles:
 towards dibenzoullazine-fused derivatives
;
_journal_name_full 'Chemical Communications'
_journal_paper_doi 10.1039/D2CC02071H
_journal_year 2022
_chemical_formula_moiety 'C60 H47 N5 Ni'
_chemical_formula_sum 'C60 H47 N5 Ni'
_chemical_formula_weight 896.73
_space_group_crystal_system triclinic
_space_group_IT_number 2
_space_group_name_Hall '-P 1'
_space_group_name_H-M_alt 'P -1'
_atom_sites_solution_hydrogens geom
_audit_creation_date 2021-09-28
_audit_creation_method
;
Olex2 1.2
(compiled 2018.05.29 svn.r3508 for OlexSys, GUI svn.r5506)
;
_audit_update_record
;
2021-10-20 deposited with the CCDC.	2022-05-16 downloaded from the CCDC.
;
_cell_angle_alpha 73.327(2)
_cell_angle_beta 74.156(2)
_cell_angle_gamma 82.126(2)
_cell_formula_units_Z 2
_cell_length_a 10.9575(2)
_cell_length_b 13.4987(3)
_cell_length_c 18.8848(4)
_cell_measurement_reflns_used 25285
_cell_measurement_temperature 169.98(11)
_cell_measurement_theta_max 75.1970
_cell_measurement_theta_min 2.5190
_cell_volume 2568.97(10)
_computing_cell_refinement 'CrysAlisPro 1.171.40.67a (Rigaku OD, 2019)'
_computing_data_collection 'CrysAlisPro 1.171.40.67a (Rigaku OD, 2019)'
_computing_data_reduction 'CrysAlisPro 1.171.40.67a (Rigaku OD, 2019)'
_computing_molecular_graphics 'Olex2 (Dolomanov et al., 2009)'
_computing_publication_material 'Olex2 (Dolomanov et al., 2009)'
_computing_structure_refinement 'ShelXL (Sheldrick, 2015)'
_diffrn_ambient_environment N~2~
_diffrn_ambient_temperature 169.98(11)
_diffrn_detector 'Hybrid Pixel Array Detector'
_diffrn_detector_area_resol_mean 10.0000
_diffrn_detector_type HyPix
_diffrn_measured_fraction_theta_full 0.998
_diffrn_measured_fraction_theta_max 0.964
_diffrn_measurement_details
;
List of Runs (angles in degrees, time in seconds):

  # Type    Start    End  Width  t~exp~   \w     \q     \k     \f   Frames
#--------------------------------------------------------------------------
  1  \w    -79.00 -42.00   0.50    0.05    --  -47.20 108.00 -57.00   74
  2  \w     18.00  86.00   0.50    0.05    --   47.20-108.00-154.00  136
  3  \w   -140.00 -85.00   0.50    0.08    --  -99.00-108.00-154.00  110
  4  \w    -91.00 -66.00   0.50    0.08    --  -99.00 108.00 -57.00   50
  5  \w     46.00 102.00   0.50    0.08    --  103.25-108.00-154.00  112
  6  \w     90.00 115.00   0.50    0.08    --  103.25 108.00 -57.00   50
  7  \w    -61.00  14.00   0.50    0.05    --  -47.20  57.00   0.00  150
  8  \w   -110.00 -34.00   0.50    0.05    --  -47.20 -38.00-180.00  152
  9  \w    -39.00  26.00   0.50    0.05    --  -47.20  38.00 -60.00  130
 10  \w   -107.00 -74.00   0.50    0.05    --  -47.20-125.00 120.00   66
 11  \w   -120.00 -95.00   0.50    0.05    --  -47.20-125.00 -90.00   50
 12  \w     28.00 120.00   0.50    0.05    --   47.20  77.00 -60.00  184
 13  \w   -112.00 -86.00   0.50    0.08    --  -99.00 125.00 -60.00   52
 14  \w    -75.00 -49.00   0.50    0.08    --  -99.00 142.00-159.12   52
 15  \w   -124.00 -77.00   0.50    0.08    --  -99.00 142.00-159.12   94
 16  \w    -76.00 -31.00   0.50    0.08    --  -99.00 125.00 150.00   90
 17  \w   -124.00 -74.00   0.50    0.08    --  -99.00 142.00-121.51  100
 18  \w   -124.00 -59.00   0.50    0.08    --  -99.00 144.00 100.00  130
 19  \w   -127.00 -82.00   0.50    0.08    --  -99.00 147.00  57.70   90
 20  \w   -167.00-104.00   0.50    0.08    --  -99.00 -60.00 -40.47  126
 21  \w    -61.00 -35.00   0.50    0.08    --  -99.00 125.00 -60.00   52
 22  \w   -167.00 -87.00   0.50    0.08    --  -99.00 -39.00-122.19  160
 23  \w    -75.00 -49.00   0.50    0.08    --  -99.00 125.00  90.00   52
 24  \w    -55.00 -27.00   0.50    0.08    --  -99.00 142.00-121.51   56
 25  \w   -168.00 -89.00   0.50    0.08    --  -99.00 -56.00 -69.51  158
 26  \w   -112.00 -57.00   0.50    0.08    --  -99.00 125.00  30.00  110
 27  \w     31.00  84.00   0.50    0.08    --  103.25-125.00 -30.00  106
 28  \w     31.00 111.00   0.50    0.08    --  103.25-125.00   0.00  160
 29  \w     31.00  56.00   0.50    0.08    --  103.25 -61.00-180.00   50
 30  \w     46.00  72.00   0.50    0.08    --  103.25-125.00  90.00   52
 31  \w    137.00 169.00   0.50    0.08    --  103.25   0.00-180.00   64
 32  \w    102.00 168.00   0.50    0.08    --  103.25  30.00  30.00  132
 33  \w     74.00 111.00   0.50    0.08    --  103.25-125.00  90.00   74
 34  \w     74.00 133.00   0.50    0.08    --  103.25   0.00-180.00  118
 35  \w     37.00  65.00   0.50    0.08    --  103.25   0.00-180.00   56
 36  \w     32.00  75.00   0.50    0.08    --  103.25 -61.00 120.00   86
 37  \w     31.00  74.00   0.50    0.08    --  103.25 -61.00  90.00   86
 38  \w     40.00  99.00   0.50    0.08    --  103.25-125.00  30.00  118
 39  \w     42.00  74.00   0.50    0.08    --  103.25 -61.00-150.00   64
 40  \w     33.00  70.00   0.50    0.08    --  103.25 -77.00-150.00   74
 41  \w     31.00  74.00   0.50    0.08    --  103.25 -61.00  60.00   86
 42  \w     32.00  77.00   0.50    0.08    --  103.25 -94.00  90.00   90
 43  \w     71.00  96.00   0.50    0.08    --  103.25 -94.00-150.00   50
 44  \w     31.00  89.00   0.50    0.08    --  103.25-125.00  60.00  116
 45  \w     38.00  75.00   0.50    0.08    --  103.25 -61.00   0.00   74
;
_diffrn_measurement_device 'four-circle diffractometer'
_diffrn_measurement_device_type 'XtaLAB Synergy R, HyPix'
_diffrn_measurement_method '\w scans'
_diffrn_orient_matrix_type 'CrysAlisPro convention (1999,Acta A55,543-557)'
_diffrn_orient_matrix_UB_11 -0.1374398000
_diffrn_orient_matrix_UB_12 -0.0333737000
_diffrn_orient_matrix_UB_13 0.0237262000
_diffrn_orient_matrix_UB_21 0.0133307000
_diffrn_orient_matrix_UB_22 -0.0496816000
_diffrn_orient_matrix_UB_23 0.0820655000
_diffrn_orient_matrix_UB_31 -0.0487682000
_diffrn_orient_matrix_UB_32 0.1032903000
_diffrn_orient_matrix_UB_33 0.0205506000
_diffrn_radiation_monochromator mirror
_diffrn_radiation_probe x-ray
_diffrn_radiation_type CuK\a
_diffrn_radiation_wavelength 1.54184
_diffrn_reflns_av_R_equivalents 0.0228
_diffrn_reflns_av_unetI/netI 0.0194
_diffrn_reflns_Laue_measured_fraction_full 0.998
_diffrn_reflns_Laue_measured_fraction_max 0.964
_diffrn_reflns_limit_h_max 13
_diffrn_reflns_limit_h_min -13
_diffrn_reflns_limit_k_max 16
_diffrn_reflns_limit_k_min -12
_diffrn_reflns_limit_l_max 23
_diffrn_reflns_limit_l_min -22
_diffrn_reflns_number 37849
_diffrn_reflns_point_group_measured_fraction_full 0.998
_diffrn_reflns_point_group_measured_fraction_max 0.964
_diffrn_reflns_theta_full 67.684
_diffrn_reflns_theta_max 75.562
_diffrn_reflns_theta_min 2.520
_diffrn_source 'Rotating-anode X-ray tube'
_diffrn_source_type 'PhotonJet R (Cu) X-ray Source'
_exptl_absorpt_coefficient_mu 0.860
_exptl_absorpt_correction_T_max 1.00000
_exptl_absorpt_correction_T_min 0.87782
_exptl_absorpt_correction_type multi-scan
_exptl_absorpt_process_details
;
CrysAlisPro 1.171.40.67a (Rigaku Oxford Diffraction, 2019)
Empirical absorption correction using spherical harmonics,
 implemented in SCALE3 ABSPACK scaling algorithm.
;
_exptl_crystal_colour black
_exptl_crystal_colour_primary black
_exptl_crystal_density_diffrn 1.159
_exptl_crystal_description plate
_exptl_crystal_F_000 940
_exptl_crystal_size_max 0.27
_exptl_crystal_size_mid 0.18
_exptl_crystal_size_min 0.04
_refine_diff_density_max 0.257
_refine_diff_density_min -0.290
_refine_diff_density_rms 0.042
_refine_ls_extinction_method none
_refine_ls_goodness_of_fit_ref 1.050
_refine_ls_hydrogen_treatment constr
_refine_ls_matrix_type full
_refine_ls_number_parameters 604
_refine_ls_number_reflns 10270
_refine_ls_number_restraints 0
_refine_ls_restrained_S_all 1.050
_refine_ls_R_factor_all 0.0444
_refine_ls_R_factor_gt 0.0413
_refine_ls_shift/su_max 0.001
_refine_ls_shift/su_mean 0.000
_refine_ls_structure_factor_coef Fsqd
_refine_ls_weighting_details 'w=1/[\s^2^(Fo^2^)+(0.0517P)^2^+1.3651P] where P=(Fo^2^+2Fc^2^)/3'
_refine_ls_weighting_scheme calc
_refine_ls_wR_factor_gt 0.1122
_refine_ls_wR_factor_ref 0.1141
_reflns_Friedel_coverage 0.000
_reflns_number_gt 9403
_reflns_number_total 10270
_reflns_threshold_expression 'I > 2\s(I)'
_cod_data_source_file d2cc02071h3.cif
_cod_data_source_block tx2443_sq
_cod_database_code 7130098
_shelx_shelxl_version_number 2018/3
_chemical_oxdiff_formula CHNNi
_shelx_space_group_comment
;
The symmetry employed for this shelxl refinement is uniquely defined
by the following loop, which should always be used as a source of
symmetry information in preference to the above space-group names.
They are only intended as comments.
;
_shelx_estimated_absorpt_t_max 0.966
_shelx_estimated_absorpt_t_min 0.801
_reflns_odcompleteness_completeness 99.83
_reflns_odcompleteness_iscentric 1
_reflns_odcompleteness_theta 68.13
_olex2_refinement_description
;
1. Fixed Uiso
 At 1.2 times of:
  All C(H) groups
 At 1.5 times of:
  All C(H,H,H) groups
2.a Aromatic/amide H refined with riding coordinates:
 C2(H2), C3(H3), C6(H6), C7(H7), C11(H11), C12(H12), C21(H21), C23(H23),
 C30(H30), C31(H31), C32(H32), C33(H33), C36(H36), C38(H38), C42(H42), C43(H43),
  C44(H44), C45(H45), C54(H54), C56(H56)
2.b Idealised Me refined as rotating group:
 C25(H25A,H25B,H25C), C26(H26A,H26B,H26C), C27(H27A,H27B,H27C), C49(H49A,H49B,
 H49C), C50(H50A,H50B,H50C), C51(H51A,H51B,H51C), C58(H58A,H58B,H58C), C59(H59A,
 H59B,H59C), C60(H60A,H60B,H60C)
;
_olex2_submission_special_instructions 'No special instructions were received'
_oxdiff_exptl_absorpt_empirical_details
;
Empirical correction (ABSPACK) includes:
- Absorption correction using spherical harmonics
- Frame scaling
;
_oxdiff_exptl_absorpt_empirical_full_max 1.839
_oxdiff_exptl_absorpt_empirical_full_min 0.621

loop_
_space_group_symop_operation_xyz
'x, y, z'
'-x, -y, -z'

loop_
_atom_site_label
_atom_site_type_symbol
_atom_site_fract_x
_atom_site_fract_y
_atom_site_fract_z
_atom_site_U_iso_or_equiv
_atom_site_adp_type
_atom_site_occupancy
_atom_site_site_symmetry_order
_atom_site_calc_flag
_atom_site_refinement_flags_posn
_atom_site_refinement_flags_adp
_atom_site_refinement_flags_occupancy
_atom_site_disorder_assembly
_atom_site_disorder_group
Ni1 Ni 0.28612(3) 0.64101(2) 0.80925(2) 0.03217(9) Uani 1 1 d . . . . .
N1 N 0.16473(13) 0.71141(10) 0.86235(7) 0.0334(3) Uani 1 1 d . . . . .
N2 N 0.26414(14) 0.54092(10) 0.89603(8) 0.0355(3) Uani 1 1 d . . . . .
N3 N 0.40471(13) 0.56653(10) 0.75729(7) 0.0323(3) Uani 1 1 d . . . . .
N4 N 0.30905(12) 0.74189(10) 0.72184(7) 0.0297(3) Uani 1 1 d . . . . .
N5 N 0.37459(11) 0.93286(9) 0.49567(7) 0.0251(2) Uani 1 1 d . . . . .
C1 C 0.10306(14) 0.80339(12) 0.83859(9) 0.0297(3) Uani 1 1 d . . . . .
C2 C 0.00270(15) 0.81551(13) 0.90216(9) 0.0355(4) Uani 1 1 d . . . . .
H2 H -0.056455 0.871799 0.903304 0.043 Uiso 1 1 calc R . . . .
C3 C 0.00866(16) 0.72777(13) 0.96270(9) 0.0362(4) Uani 1 1 d . . . . .
H3 H -0.044799 0.715432 1.011532 0.043 Uiso 1 1 calc R . . . .
C4 C 0.11026(15) 0.66199(12) 0.93599(9) 0.0322(3) Uani 1 1 d . . . . .
C5 C 0.17375(15) 0.55857(12) 0.95567(9) 0.0321(3) Uani 1 1 d . . . . .
C6 C 0.17392(16) 0.46675(12) 1.01841(9) 0.0353(3) Uani 1 1 d . . . . .
H6 H 0.119208 0.455877 1.066836 0.042 Uiso 1 1 calc R . . . .
C7 C 0.26882(17) 0.39938(12) 0.99346(9) 0.0343(3) Uani 1 1 d . . . . .
H7 H 0.291091 0.334485 1.022379 0.041 Uiso 1 1 calc R . . . .
C8 C 0.32948(16) 0.44557(12) 0.91429(9) 0.0326(3) Uani 1 1 d . . . . .
C9 C 0.43041(15) 0.41414(11) 0.86104(9) 0.0313(3) Uani 1 1 d . . . . .
C10 C 0.46984(15) 0.47559(11) 0.78225(9) 0.0308(3) Uani 1 1 d . . . . .
C11 C 0.57053(15) 0.46342(12) 0.71954(9) 0.0337(3) Uani 1 1 d . . . . .
H11 H 0.631281 0.408096 0.719355 0.040 Uiso 1 1 calc R . . . .
C12 C 0.56300(15) 0.54904(12) 0.65778(9) 0.0327(3) Uani 1 1 d . . . . .
H12 H 0.617419 0.561306 0.609238 0.039 Uiso 1 1 calc R . . . .
C13 C 0.45690(15) 0.61329(12) 0.68329(9) 0.0298(3) Uani 1 1 d . . . . .
C14 C 0.38960(14) 0.71648(11) 0.66145(8) 0.0279(3) Uani 1 1 d . . . . .
C15 C 0.38216(13) 0.80074(11) 0.59590(8) 0.0263(3) Uani 1 1 d . . . . .
C16 C 0.30117(13) 0.88265(11) 0.62247(8) 0.0260(3) Uani 1 1 d . . . . .
C17 C 0.24444(14) 0.84031(11) 0.70458(8) 0.0271(3) Uani 1 1 d . . . . .
C18 C 0.14305(14) 0.86821(11) 0.75986(9) 0.0278(3) Uani 1 1 d . . . . .
C19 C 0.50843(15) 0.31638(11) 0.88578(9) 0.0304(3) Uani 1 1 d . . . . .
C20 C 0.62516(17) 0.32381(12) 0.90007(10) 0.0370(4) Uani 1 1 d . . . . .
C21 C 0.69844(17) 0.23384(13) 0.92303(10) 0.0376(4) Uani 1 1 d . . . . .
H21 H 0.776006 0.238982 0.932465 0.045 Uiso 1 1 calc R . . . .
C22 C 0.65923(16) 0.13665(12) 0.93226(9) 0.0344(3) Uani 1 1 d . . . . .
C23 C 0.54321(16) 0.13071(12) 0.91841(9) 0.0325(3) Uani 1 1 d . . . . .
H23 H 0.515841 0.065859 0.924514 0.039 Uiso 1 1 calc R . . . .
C24 C 0.46570(15) 0.21896(11) 0.89555(8) 0.0299(3) Uani 1 1 d . . . . .
C25 C 0.6708(2) 0.42772(15) 0.89312(16) 0.0605(6) Uani 1 1 d . . . . .
H25A H 0.682323 0.469042 0.841360 0.091 Uiso 1 1 calc GR . . . .
H25B H 0.750166 0.417547 0.907383 0.091 Uiso 1 1 calc GR . . . .
H25C H 0.608897 0.462565 0.926212 0.091 Uiso 1 1 calc GR . . . .
C26 C 0.74195(18) 0.04074(14) 0.95747(11) 0.0469(4) Uani 1 1 d . . . . .
H26A H 0.695389 -0.019654 0.969359 0.070 Uiso 1 1 calc GR . . . .
H26B H 0.766341 0.043691 1.001895 0.070 Uiso 1 1 calc GR . . . .
H26C H 0.816653 0.037259 0.917150 0.070 Uiso 1 1 calc GR . . . .
C27 C 0.33896(17) 0.20794(13) 0.88319(10) 0.0376(4) Uani 1 1 d . . . . .
H27A H 0.338153 0.141091 0.874977 0.056 Uiso 1 1 calc GR . . . .
H27B H 0.324741 0.260992 0.839373 0.056 Uiso 1 1 calc GR . . . .
H27C H 0.273030 0.214696 0.927319 0.056 Uiso 1 1 calc GR . . . .
C28 C 0.42153(13) 0.83114(11) 0.51659(8) 0.0260(3) Uani 1 1 d . . . . .
C29 C 0.48097(14) 0.77962(11) 0.45804(8) 0.0276(3) Uani 1 1 d . . . . .
C30 C 0.51570(16) 0.67280(12) 0.47693(9) 0.0330(3) Uani 1 1 d . . . . .
H30 H 0.501424 0.635773 0.527934 0.040 Uiso 1 1 calc R . . . .
C31 C 0.57030(17) 0.62250(13) 0.42121(10) 0.0375(4) Uani 1 1 d . . . . .
H31 H 0.593482 0.551989 0.434501 0.045 Uiso 1 1 calc R . . . .
C32 C 0.59098(17) 0.67726(13) 0.34458(10) 0.0373(4) Uani 1 1 d . . . . .
H32 H 0.629484 0.643576 0.306727 0.045 Uiso 1 1 calc R . . . .
C33 C 0.55438(16) 0.78124(12) 0.32497(9) 0.0340(3) Uani 1 1 d . . . . .
H33 H 0.567091 0.816705 0.273695 0.041 Uiso 1 1 calc R . . . .
C34 C 0.49835(14) 0.83486(11) 0.38062(8) 0.0280(3) Uani 1 1 d . . . . .
C35 C 0.45330(14) 0.94445(11) 0.36126(8) 0.0277(3) Uani 1 1 d . . . . .
C36 C 0.46537(15) 1.00475(12) 0.28631(9) 0.0313(3) Uani 1 1 d . . . . .
H36 H 0.506476 0.975121 0.246546 0.038 Uiso 1 1 calc R . . . .
C37 C 0.41797(15) 1.10793(12) 0.26888(9) 0.0308(3) Uani 1 1 d . . . . .
C38 C 0.35670(15) 1.15065(12) 0.32905(9) 0.0305(3) Uani 1 1 d . . . . .
H38 H 0.325596 1.219540 0.318083 0.037 Uiso 1 1 calc R . . . .
C39 C 0.33980(14) 1.09449(11) 0.40538(8) 0.0268(3) Uani 1 1 d . . . . .
C40 C 0.39013(13) 0.99118(11) 0.42021(8) 0.0256(3) Uani 1 1 d . . . . .
C41 C 0.27604(14) 1.13847(11) 0.46960(9) 0.0283(3) Uani 1 1 d . . . . .
C42 C 0.23089(16) 1.24269(12) 0.45879(10) 0.0357(3) Uani 1 1 d . . . . .
H42 H 0.235998 1.284202 0.409485 0.043 Uiso 1 1 calc R . . . .
C43 C 0.17916(17) 1.28491(12) 0.51954(10) 0.0393(4) Uani 1 1 d . . . . .
H43 H 0.147435 1.353679 0.511007 0.047 Uiso 1 1 calc R . . . .
C44 C 0.17413(16) 1.22514(12) 0.59368(10) 0.0355(3) Uani 1 1 d . . . . .
H44 H 0.141934 1.254319 0.634607 0.043 Uiso 1 1 calc R . . . .
C45 C 0.21727(14) 1.12228(12) 0.60592(9) 0.0303(3) Uani 1 1 d . . . . .
H45 H 0.215761 1.082756 0.655368 0.036 Uiso 1 1 calc R . . . .
C46 C 0.26319(13) 1.07638(11) 0.54543(9) 0.0268(3) Uani 1 1 d . . . . .
C47 C 0.30427(13) 0.96761(11) 0.55916(8) 0.0255(3) Uani 1 1 d . . . . .
C48 C 0.42920(17) 1.16823(12) 0.18520(9) 0.0351(3) Uani 1 1 d . . . . .
C49 C 0.3969(2) 1.28459(13) 0.17633(10) 0.0454(4) Uani 1 1 d . . . . .
H49A H 0.309208 1.295936 0.201181 0.068 Uiso 1 1 calc GR . . . .
H49B H 0.411515 1.320140 0.123135 0.068 Uiso 1 1 calc GR . . . .
H49C H 0.449730 1.310584 0.199110 0.068 Uiso 1 1 calc GR . . . .
C50 C 0.56503(19) 1.15392(16) 0.13760(10) 0.0486(4) Uani 1 1 d . . . . .
H50A H 0.623963 1.173843 0.159662 0.073 Uiso 1 1 calc GR . . . .
H50B H 0.572727 1.196427 0.086398 0.073 Uiso 1 1 calc GR . . . .
H50C H 0.583459 1.082545 0.136928 0.073 Uiso 1 1 calc GR . . . .
C51 C 0.3367(2) 1.12620(14) 0.15457(10) 0.0445(4) Uani 1 1 d . . . . .
H51A H 0.352109 1.052453 0.163281 0.067 Uiso 1 1 calc GR . . . .
H51B H 0.349231 1.157742 0.100847 0.067 Uiso 1 1 calc GR . . . .
H51C H 0.250966 1.142072 0.180393 0.067 Uiso 1 1 calc GR . . . .
C52 C 0.05515(14) 0.96190(11) 0.74302(8) 0.0280(3) Uani 1 1 d . . . . .
C53 C 0.04656(15) 1.04174(12) 0.77865(9) 0.0314(3) Uani 1 1 d . . . . .
C54 C -0.04456(16) 1.12339(13) 0.76741(9) 0.0367(4) Uani 1 1 d . . . . .
H54 H -0.050341 1.176207 0.790983 0.044 Uiso 1 1 calc R . . . .
C55 C -0.12697(16) 1.12842(13) 0.72217(10) 0.0403(4) Uani 1 1 d . . . . .
C56 C -0.11607(15) 1.05011(14) 0.68667(10) 0.0390(4) Uani 1 1 d . . . . .
H56 H -0.170010 1.053297 0.655551 0.047 Uiso 1 1 calc R . . . .
C57 C -0.02658(15) 0.96639(13) 0.69612(9) 0.0335(3) Uani 1 1 d . . . . .
C58 C 0.13873(18) 1.04492(14) 0.82431(10) 0.0412(4) Uani 1 1 d . . . . .
H58A H 0.122760 0.990891 0.870999 0.062 Uiso 1 1 calc GR . . . .
H58B H 0.127977 1.110924 0.835725 0.062 Uiso 1 1 calc GR . . . .
H58C H 0.224113 1.034986 0.795290 0.062 Uiso 1 1 calc GR . . . .
C59 C -0.2260(2) 1.21764(17) 0.71255(13) 0.0576(6) Uani 1 1 d . . . . .
H59A H -0.280951 1.219249 0.761485 0.086 Uiso 1 1 calc GR . . . .
H59B H -0.275139 1.208792 0.680052 0.086 Uiso 1 1 calc GR . . . .
H59C H -0.184648 1.281563 0.689989 0.086 Uiso 1 1 calc GR . . . .
C60 C -0.02334(18) 0.88205(16) 0.65789(12) 0.0470(4) Uani 1 1 d . . . . .
H60A H 0.051332 0.885925 0.616524 0.071 Uiso 1 1 calc GR . . . .
H60B H -0.097640 0.890678 0.638556 0.071 Uiso 1 1 calc GR . . . .
H60C H -0.021632 0.815756 0.694190 0.071 Uiso 1 1 calc GR . . . .

loop_
_atom_site_aniso_label
_atom_site_aniso_U_11
_atom_site_aniso_U_22
_atom_site_aniso_U_33
_atom_site_aniso_U_23
_atom_site_aniso_U_13
_atom_site_aniso_U_12
Ni1 0.03509(16) 0.02537(15) 0.02594(14) -0.00075(11) -0.00339(11) 0.01053(11)
N1 0.0352(7) 0.0280(7) 0.0279(6) -0.0013(5) -0.0038(5) 0.0076(5)
N2 0.0399(7) 0.0277(7) 0.0301(7) -0.0019(5) -0.0054(6) 0.0086(6)
N3 0.0372(7) 0.0246(6) 0.0283(6) -0.0023(5) -0.0073(5) 0.0090(5)
N4 0.0291(6) 0.0261(6) 0.0276(6) -0.0040(5) -0.0051(5) 0.0082(5)
N5 0.0246(6) 0.0233(6) 0.0249(6) -0.0035(5) -0.0070(5) 0.0022(5)
C1 0.0279(7) 0.0265(7) 0.0307(8) -0.0054(6) -0.0065(6) 0.0059(6)
C2 0.0315(8) 0.0316(8) 0.0351(8) -0.0066(7) -0.0013(6) 0.0073(6)
C3 0.0348(8) 0.0351(8) 0.0302(8) -0.0054(7) 0.0002(6) 0.0028(7)
C4 0.0339(8) 0.0296(8) 0.0274(7) -0.0033(6) -0.0046(6) 0.0017(6)
C5 0.0352(8) 0.0288(8) 0.0289(7) -0.0044(6) -0.0070(6) 0.0006(6)
C6 0.0427(9) 0.0310(8) 0.0281(8) -0.0020(6) -0.0075(7) -0.0034(7)
C7 0.0454(9) 0.0249(7) 0.0310(8) -0.0009(6) -0.0144(7) -0.0005(6)
C8 0.0388(8) 0.0241(7) 0.0321(8) -0.0021(6) -0.0123(7) 0.0034(6)
C9 0.0370(8) 0.0225(7) 0.0340(8) -0.0039(6) -0.0145(6) 0.0036(6)
C10 0.0345(8) 0.0225(7) 0.0331(8) -0.0053(6) -0.0112(6) 0.0069(6)
C11 0.0333(8) 0.0249(7) 0.0394(8) -0.0071(6) -0.0105(7) 0.0096(6)
C12 0.0327(8) 0.0273(7) 0.0327(8) -0.0063(6) -0.0053(6) 0.0068(6)
C13 0.0315(7) 0.0254(7) 0.0280(7) -0.0036(6) -0.0075(6) 0.0060(6)
C14 0.0277(7) 0.0250(7) 0.0276(7) -0.0047(6) -0.0067(6) 0.0046(6)
C15 0.0246(7) 0.0236(7) 0.0281(7) -0.0052(6) -0.0068(5) 0.0045(5)
C16 0.0237(7) 0.0243(7) 0.0279(7) -0.0055(6) -0.0071(5) 0.0040(5)
C17 0.0266(7) 0.0239(7) 0.0281(7) -0.0038(6) -0.0085(6) 0.0053(5)
C18 0.0262(7) 0.0248(7) 0.0297(7) -0.0050(6) -0.0077(6) 0.0048(6)
C19 0.0376(8) 0.0230(7) 0.0289(7) -0.0042(6) -0.0118(6) 0.0056(6)
C20 0.0434(9) 0.0279(8) 0.0418(9) -0.0075(7) -0.0181(7) 0.0037(7)
C21 0.0369(9) 0.0381(9) 0.0369(9) -0.0066(7) -0.0150(7) 0.0058(7)
C22 0.0399(9) 0.0289(8) 0.0262(7) -0.0027(6) -0.0050(6) 0.0093(6)
C23 0.0402(8) 0.0222(7) 0.0288(7) -0.0036(6) -0.0034(6) 0.0026(6)
C24 0.0360(8) 0.0254(7) 0.0238(7) -0.0035(6) -0.0052(6) 0.0020(6)
C25 0.0622(13) 0.0363(10) 0.0962(18) -0.0152(11) -0.0447(13) -0.0005(9)
C26 0.0450(10) 0.0362(9) 0.0454(10) -0.0002(8) -0.0073(8) 0.0140(8)
C27 0.0416(9) 0.0309(8) 0.0389(9) -0.0063(7) -0.0113(7) -0.0010(7)
C28 0.0237(7) 0.0227(7) 0.0289(7) -0.0034(6) -0.0075(5) 0.0026(5)
C29 0.0258(7) 0.0267(7) 0.0291(7) -0.0065(6) -0.0076(6) 0.0017(6)
C30 0.0380(8) 0.0260(7) 0.0313(8) -0.0047(6) -0.0079(6) 0.0035(6)
C31 0.0450(9) 0.0263(8) 0.0391(9) -0.0097(7) -0.0094(7) 0.0053(7)
C32 0.0433(9) 0.0339(8) 0.0354(8) -0.0152(7) -0.0078(7) 0.0048(7)
C33 0.0388(8) 0.0328(8) 0.0291(8) -0.0078(6) -0.0087(6) 0.0023(6)
C34 0.0268(7) 0.0274(7) 0.0288(7) -0.0061(6) -0.0078(6) 0.0010(6)
C35 0.0266(7) 0.0274(7) 0.0282(7) -0.0051(6) -0.0087(6) 0.0006(6)
C36 0.0341(8) 0.0311(8) 0.0274(7) -0.0058(6) -0.0089(6) 0.0013(6)
C37 0.0321(8) 0.0297(8) 0.0291(8) -0.0019(6) -0.0111(6) -0.0017(6)
C38 0.0320(8) 0.0251(7) 0.0327(8) -0.0024(6) -0.0121(6) 0.0015(6)
C39 0.0251(7) 0.0246(7) 0.0295(7) -0.0039(6) -0.0092(6) 0.0001(5)
C40 0.0238(7) 0.0255(7) 0.0262(7) -0.0028(6) -0.0085(5) -0.0007(5)
C41 0.0267(7) 0.0248(7) 0.0317(8) -0.0044(6) -0.0091(6) 0.0011(6)
C42 0.0413(9) 0.0255(8) 0.0349(8) -0.0024(6) -0.0096(7) 0.0040(6)
C43 0.0438(9) 0.0240(7) 0.0447(9) -0.0067(7) -0.0084(7) 0.0056(7)
C44 0.0364(8) 0.0291(8) 0.0386(9) -0.0120(7) -0.0036(7) 0.0012(6)
C45 0.0291(7) 0.0273(7) 0.0310(8) -0.0052(6) -0.0046(6) -0.0008(6)
C46 0.0229(7) 0.0238(7) 0.0321(7) -0.0052(6) -0.0080(6) 0.0016(5)
C47 0.0230(7) 0.0258(7) 0.0264(7) -0.0059(6) -0.0067(5) 0.0024(5)
C48 0.0445(9) 0.0307(8) 0.0278(8) -0.0014(6) -0.0126(7) -0.0010(7)
C49 0.0698(13) 0.0312(9) 0.0326(9) 0.0014(7) -0.0197(8) -0.0015(8)
C50 0.0521(11) 0.0514(11) 0.0312(9) 0.0015(8) -0.0046(8) -0.0046(9)
C51 0.0604(12) 0.0380(9) 0.0375(9) -0.0019(7) -0.0247(8) -0.0023(8)
C52 0.0237(7) 0.0258(7) 0.0280(7) -0.0025(6) -0.0035(5) 0.0052(5)
C53 0.0308(8) 0.0291(7) 0.0281(7) -0.0046(6) -0.0034(6) 0.0049(6)
C54 0.0380(9) 0.0296(8) 0.0337(8) -0.0066(6) -0.0014(7) 0.0084(7)
C55 0.0313(8) 0.0369(9) 0.0378(9) 0.0009(7) -0.0025(7) 0.0124(7)
C56 0.0279(8) 0.0433(9) 0.0397(9) -0.0023(7) -0.0114(7) 0.0067(7)
C57 0.0259(7) 0.0339(8) 0.0358(8) -0.0044(7) -0.0068(6) 0.0026(6)
C58 0.0462(10) 0.0380(9) 0.0424(9) -0.0147(7) -0.0154(8) 0.0058(7)
C59 0.0510(11) 0.0518(12) 0.0553(12) -0.0053(9) -0.0134(9) 0.0276(9)
C60 0.0383(9) 0.0507(11) 0.0601(12) -0.0217(9) -0.0207(8) 0.0035(8)

loop_
_atom_type_symbol
_atom_type_description
_atom_type_scat_dispersion_real
_atom_type_scat_dispersion_imag
_atom_type_scat_source
C C 0.0181 0.0091 'International Tables Vol C Tables 4.2.6.8 and 6.1.1.4'
H H 0.0000 0.0000 'International Tables Vol C Tables 4.2.6.8 and 6.1.1.4'
N N 0.0311 0.0180 'International Tables Vol C Tables 4.2.6.8 and 6.1.1.4'
Ni Ni -3.0029 0.5091 'International Tables Vol C Tables 4.2.6.8 and 6.1.1.4'

loop_
_geom_angle_atom_site_label_1
_geom_angle_atom_site_label_2
_geom_angle_atom_site_label_3
_geom_angle
_geom_angle_site_symmetry_1
_geom_angle_site_symmetry_3
_geom_angle_publ_flag
N1 Ni1 N2 84.71(6) . . ?
N1 Ni1 N3 178.01(6) . . ?
N1 Ni1 N4 95.43(6) . . ?
N2 Ni1 N3 93.91(6) . . ?
N2 Ni1 N4 179.72(7) . . ?
N3 Ni1 N4 85.97(6) . . ?
C1 N1 Ni1 129.69(11) . . ?
C1 N1 C4 112.09(13) . . ?
C4 N1 Ni1 117.50(11) . . ?
C5 N2 Ni1 117.41(11) . . ?
C5 N2 C8 112.06(13) . . ?
C8 N2 Ni1 130.49(11) . . ?
C10 N3 Ni1 130.31(11) . . ?
C13 N3 Ni1 116.84(10) . . ?
C13 N3 C10 111.70(13) . . ?
C14 N4 Ni1 115.44(10) . . ?
C14 N4 C17 114.26(12) . . ?
C17 N4 Ni1 129.85(10) . . ?
C28 N5 C40 123.54(12) . . ?
C28 N5 C47 111.85(12) . . ?
C40 N5 C47 124.52(12) . . ?
N1 C1 C2 105.92(13) . . ?
N1 C1 C18 121.23(13) . . ?
C2 C1 C18 132.85(14) . . ?
C3 C2 C1 107.89(14) . . ?
C2 C3 C4 107.15(14) . . ?
N1 C4 C3 106.92(13) . . ?
N1 C4 C5 109.25(13) . . ?
C3 C4 C5 143.65(15) . . ?
N2 C5 C4 111.04(13) . . ?
N2 C5 C6 107.01(14) . . ?
C6 C5 C4 141.95(15) . . ?
C7 C6 C5 107.38(14) . . ?
C6 C7 C8 108.65(14) . . ?
N2 C8 C7 104.84(14) . . ?
N2 C8 C9 121.09(14) . . ?
C9 C8 C7 134.06(14) . . ?
C8 C9 C10 122.83(13) . . ?
C8 C9 C19 119.26(14) . . ?
C10 C9 C19 117.79(14) . . ?
N3 C10 C9 120.30(14) . . ?
N3 C10 C11 106.17(13) . . ?
C11 C10 C9 133.51(14) . . ?
C12 C11 C10 108.12(13) . . ?
C11 C12 C13 106.83(14) . . ?
N3 C13 C12 107.18(13) . . ?
N3 C13 C14 109.23(13) . . ?
C12 C13 C14 143.23(14) . . ?
N4 C14 C13 111.86(13) . . ?
N4 C14 C15 107.22(12) . . ?
C15 C14 C13 140.92(14) . . ?
C14 C15 C16 107.46(13) . . ?
C28 C15 C14 143.31(14) . . ?
C28 C15 C16 109.21(12) . . ?
C15 C16 C17 107.03(12) . . ?
C47 C16 C15 106.92(13) . . ?
C47 C16 C17 145.95(13) . . ?
N4 C17 C16 103.38(12) . . ?
C18 C17 N4 119.46(13) . . ?
C18 C17 C16 136.70(13) . . ?
C1 C18 C52 112.76(12) . . ?
C17 C18 C1 123.80(13) . . ?
C17 C18 C52 123.14(13) . . ?
C20 C19 C9 118.64(14) . . ?
C20 C19 C24 120.13(14) . . ?
C24 C19 C9 121.23(14) . . ?
C19 C20 C25 121.12(15) . . ?
C21 C20 C19 119.25(15) . . ?
C21 C20 C25 119.60(16) . . ?
C22 C21 C20 121.83(16) . . ?
C21 C22 C26 120.06(16) . . ?
C23 C22 C21 118.15(14) . . ?
C23 C22 C26 121.79(16) . . ?
C22 C23 C24 122.20(15) . . ?
C19 C24 C27 121.56(14) . . ?
C23 C24 C19 118.44(15) . . ?
C23 C24 C27 119.99(14) . . ?
N5 C28 C15 105.43(12) . . ?
N5 C28 C29 118.75(13) . . ?
C15 C28 C29 135.30(13) . . ?
C30 C29 C28 120.58(13) . . ?
C30 C29 C34 119.42(14) . . ?
C34 C29 C28 119.90(13) . . ?
C31 C30 C29 120.95(15) . . ?
C30 C31 C32 119.89(15) . . ?
C33 C32 C31 119.98(15) . . ?
C32 C33 C34 121.47(15) . . ?
C29 C34 C35 119.23(13) . . ?
C33 C34 C29 118.24(14) . . ?
C33 C34 C35 122.49(14) . . ?
C36 C35 C34 123.12(14) . . ?
C36 C35 C40 117.54(13) . . ?
C40 C35 C34 119.29(13) . . ?
C35 C36 C37 122.39(14) . . ?
C36 C37 C48 119.63(14) . . ?
C38 C37 C36 117.92(14) . . ?
C38 C37 C48 122.39(14) . . ?
C37 C38 C39 122.76(14) . . ?
C38 C39 C40 117.33(14) . . ?
C38 C39 C41 123.51(13) . . ?
C40 C39 C41 119.14(13) . . ?
N5 C40 C35 119.10(13) . . ?
N5 C40 C39 118.83(13) . . ?
C39 C40 C35 122.06(13) . . ?
C42 C41 C39 121.98(14) . . ?
C42 C41 C46 117.94(14) . . ?
C46 C41 C39 120.03(13) . . ?
C43 C42 C41 121.45(15) . . ?
C42 C43 C44 120.27(15) . . ?
C45 C44 C43 119.42(15) . . ?
C44 C45 C46 121.18(15) . . ?
C41 C46 C47 119.73(13) . . ?
C45 C46 C41 119.46(13) . . ?
C45 C46 C47 120.71(13) . . ?
N5 C47 C46 116.90(12) . . ?
C16 C47 N5 106.13(12) . . ?
C16 C47 C46 136.79(14) . . ?
C49 C48 C37 112.02(14) . . ?
C49 C48 C50 108.02(15) . . ?
C50 C48 C37 110.24(13) . . ?
C51 C48 C37 108.45(13) . . ?
C51 C48 C49 108.80(14) . . ?
C51 C48 C50 109.26(15) . . ?
C53 C52 C18 120.25(14) . . ?
C53 C52 C57 119.82(13) . . ?
C57 C52 C18 119.73(14) . . ?
C52 C53 C58 121.84(14) . . ?
C54 C53 C52 118.93(15) . . ?
C54 C53 C58 119.11(15) . . ?
C55 C54 C53 122.03(16) . . ?
C54 C55 C59 120.29(18) . . ?
C56 C55 C54 118.31(15) . . ?
C56 C55 C59 121.40(18) . . ?
C55 C56 C57 121.99(16) . . ?
C52 C57 C60 122.05(14) . . ?
C56 C57 C52 118.90(15) . . ?
C56 C57 C60 119.02(15) . . ?

loop_
_geom_bond_atom_site_label_1
_geom_bond_atom_site_label_2
_geom_bond_distance
_geom_bond_site_symmetry_2
_geom_bond_publ_flag
Ni1 N1 1.7748(13) . ?
Ni1 N2 1.7812(13) . ?
Ni1 N3 1.7816(13) . ?
Ni1 N4 1.7944(13) . ?
N1 C1 1.3475(19) . ?
N1 C4 1.363(2) . ?
N2 C5 1.337(2) . ?
N2 C8 1.3841(19) . ?
N3 C10 1.3602(19) . ?
N3 C13 1.355(2) . ?
N4 C14 1.3376(19) . ?
N4 C17 1.4115(18) . ?
N5 C28 1.3829(18) . ?
N5 C40 1.3929(18) . ?
N5 C47 1.4038(18) . ?
C1 C2 1.421(2) . ?
C1 C18 1.473(2) . ?
C2 C3 1.399(2) . ?
C3 C4 1.401(2) . ?
C4 C5 1.466(2) . ?
C5 C6 1.448(2) . ?
C6 C7 1.360(2) . ?
C7 C8 1.450(2) . ?
C8 C9 1.387(2) . ?
C9 C10 1.459(2) . ?
C9 C19 1.499(2) . ?
C10 C11 1.413(2) . ?
C11 C12 1.399(2) . ?
C12 C13 1.412(2) . ?
C13 C14 1.4863(19) . ?
C14 C15 1.433(2) . ?
C15 C16 1.4381(19) . ?
C15 C28 1.393(2) . ?
C16 C17 1.477(2) . ?
C16 C47 1.395(2) . ?
C17 C18 1.394(2) . ?
C18 C52 1.4936(19) . ?
C19 C20 1.399(2) . ?
C19 C24 1.402(2) . ?
C20 C21 1.389(2) . ?
C20 C25 1.512(2) . ?
C21 C22 1.385(2) . ?
C22 C23 1.383(2) . ?
C22 C26 1.512(2) . ?
C23 C24 1.398(2) . ?
C24 C27 1.503(2) . ?
C28 C29 1.433(2) . ?
C29 C30 1.407(2) . ?
C29 C34 1.411(2) . ?
C30 C31 1.372(2) . ?
C31 C32 1.395(2) . ?
C32 C33 1.377(2) . ?
C33 C34 1.403(2) . ?
C34 C35 1.468(2) . ?
C35 C36 1.396(2) . ?
C35 C40 1.407(2) . ?
C36 C37 1.396(2) . ?
C37 C38 1.388(2) . ?
C37 C48 1.536(2) . ?
C38 C39 1.397(2) . ?
C39 C40 1.406(2) . ?
C39 C41 1.466(2) . ?
C41 C42 1.402(2) . ?
C41 C46 1.416(2) . ?
C42 C43 1.376(2) . ?
C43 C44 1.391(2) . ?
C44 C45 1.379(2) . ?
C45 C46 1.396(2) . ?
C46 C47 1.4456(19) . ?
C48 C49 1.533(2) . ?
C48 C50 1.533(3) . ?
C48 C51 1.533(2) . ?
C52 C53 1.406(2) . ?
C52 C57 1.406(2) . ?
C53 C54 1.392(2) . ?
C53 C58 1.508(2) . ?
C54 C55 1.386(3) . ?
C55 C56 1.382(3) . ?
C55 C59 1.511(2) . ?
C56 C57 1.395(2) . ?
C57 C60 1.505(2) . ?
